data_2103685
loop_
_publ_author_name
'Bilton, Clair'
'Howard, Judith A. K.'
'Madhavi, N. N. L.'
'Desiraju, Gautam R.'
'Allen, Frank H.'
'Wilson, Chick C.'

_publ_section_title
;
 Crystal engineering in the <i>gem</i>-alkynol family: the key role of
 water in the structure of
 2,3,5,6-tetrabromo-<i>trans</i>-1,4-diethynyl-cyclohexa-2,5-diene-1,4-diol
 dihydrate determined by X-ray and neutron diffraction at 150K
;
_journal_issue 4
_journal_name_full 'Acta Crystallographica Section B'
_journal_page_first 560
_journal_page_last 566
_journal_paper_doi 10.1107/S0108768101008412
_journal_volume 57
_journal_year 2001
_chemical_formula_sum 'C10 H8 Br4 O4'
_chemical_formula_weight 511.80
_chemical_name_systematic
;
 ?
;
_space_group_IT_number 138
_symmetry_cell_setting tetragonal
_symmetry_space_group_name_Hall '-P 4ac 2ac'
_symmetry_space_group_name_H-M 'P 42/n c m :2'
_audit_creation_method SHELXL-97
_cell_angle_alpha 90.00
_cell_angle_beta 90.00
_cell_angle_gamma 90.00
_cell_formula_units_Z 4
_cell_length_a 12.6551(18)
_cell_length_b 12.6551(18)
_cell_length_c 8.7340(17)
_cell_measurement_reflns_used 999
_cell_measurement_temperature 150
_cell_measurement_theta_max 23.25
_cell_measurement_theta_min 2.28
_cell_volume 1398.8(4)
_computing_cell_refinement 'Bruker SMART'
_computing_data_collection 'Bruker SMART'
_computing_data_reduction 'Bruker SAINT'
_computing_molecular_graphics 'SHELXL-97 (Sheldrick, 1997)'
_computing_publication_material 'SHELXL-97 (Sheldrick, 1997)'
_computing_structure_refinement 'SHELXL-97 (Sheldrick, 1997)'
_computing_structure_solution 'SHELXS-97 (Sheldrick, 1997)'
_diffrn_ambient_temperature 150
_diffrn_detector_area_resol_mean 'not relevant'
_diffrn_measured_fraction_theta_full 1.000
_diffrn_measured_fraction_theta_max 1.000
_diffrn_measurement_device_type 'Brucker SMART CCD'
_diffrn_measurement_method '\w scans'
_diffrn_radiation_monochromator graphite
_diffrn_radiation_source 'fine-focus sealed tube'
_diffrn_radiation_type MoK\a
_diffrn_radiation_wavelength .71073
_diffrn_reflns_av_R_equivalents .0302
_diffrn_reflns_av_sigmaI/netI .0120
_diffrn_reflns_limit_h_max 14
_diffrn_reflns_limit_h_min -13
_diffrn_reflns_limit_k_max 13
_diffrn_reflns_limit_k_min -14
_diffrn_reflns_limit_l_max 9
_diffrn_reflns_limit_l_min -8
_diffrn_reflns_number 6046
_diffrn_reflns_theta_full 23.25
_diffrn_reflns_theta_max 23.25
_diffrn_reflns_theta_min 2.28
_exptl_absorpt_coefficient_mu 11.510
_exptl_absorpt_correction_T_max 1.000
_exptl_absorpt_correction_T_min .644
_exptl_absorpt_correction_type multi-scan
_exptl_absorpt_process_details 'multi-scan, using SADABS'
_exptl_crystal_colour colourless
_exptl_crystal_density_diffrn 2.430
_exptl_crystal_density_method 'not measured'
_exptl_crystal_description block
_exptl_crystal_F_000 960
_exptl_crystal_size_max .4
_exptl_crystal_size_mid .3
_exptl_crystal_size_min .3
_refine_diff_density_max .441
_refine_diff_density_min -.298
_refine_ls_extinction_coef .0039(3)
_refine_ls_extinction_method SHELXL
_refine_ls_goodness_of_fit_ref 1.224
_refine_ls_hydrogen_treatment mixed
_refine_ls_matrix_type full
_refine_ls_number_parameters 58
_refine_ls_number_reflns 539
_refine_ls_number_restraints 0
_refine_ls_restrained_S_all 1.224
_refine_ls_R_factor_all .0219
_refine_ls_R_factor_gt .0201
_refine_ls_shift/su_max .000
_refine_ls_shift/su_mean .000
_refine_ls_structure_factor_coef Fsqd
_refine_ls_weighting_details 'calc w=1/[\s^2^(Fo^2^)+(0.0231P)^2^+2.4727P] where P=(Fo^2^+2Fc^2^)/3'
_refine_ls_weighting_scheme calc
_refine_ls_wR_factor_ref .0532
_reflns_number_gt 501
_reflns_number_total 539
_reflns_threshold_expression >2sigma(I)
_cod_data_source_file bm0041.cif
_cod_data_source_block nmbrX
_cod_original_sg_symbol_H-M P4(2)/ncm
_cod_database_code 2103685
_cod_database_fobs_code 2103685

loop_
_symmetry_equiv_pos_as_xyz
'x, y, z'
'-x+1/2, -y+1/2, z'
'-y+1/2, x, z+1/2'
'y, -x+1/2, z+1/2'
'-x, y+1/2, -z+1/2'
'x+1/2, -y, -z+1/2'
'y+1/2, x+1/2, -z'
'-y, -x, -z'
'-x, -y, -z'
'x-1/2, y-1/2, -z'
'y-1/2, -x, -z-1/2'
'-y, x-1/2, -z-1/2'
'x, -y-1/2, z-1/2'
'-x-1/2, y, z-1/2'
'-y-1/2, -x-1/2, z'
'y, x, z'

loop_
_atom_site_label
_atom_site_fract_x
_atom_site_fract_y
_atom_site_fract_z
_atom_site_U_iso_or_equiv
_atom_site_adp_type
_atom_site_calc_flag
_atom_site_refinement_flags
_atom_site_occupancy
_atom_site_type_symbol
Br1 .58779(3) .23210(3) .11967(4) .0307(2) Uani d . 1 Br
C1 .4246(3) .0754(3) .4094(7) .0364(14) Uani d S 1 C
H1 .4196 .0804 .5154 .06(2) Uiso calc SR 1 H
C2 .4310(3) .0690(3) .2751(6) .0272(12) Uani d S 1 C
C3 .4319(3) .0681(3) .1055(5) .0247(11) Uani d S 1 C
O1 .35500(19) .14500(19) .0611(5) .0267(8) Uani d S 1 O
C4 .5414(3) .0995(3) .0465(4) .0235(8) Uani d . 1 C
O2 .3458(2) .1542(2) -.2463(4) .0322(9) Uani d S 1 O
H2B .357(3) .208(3) -.281(4) .026(11) Uiso d . 1 H
H1A .348(3) .152(3) -.018(6) .015(16) Uiso d S 1 H

loop_
_atom_site_aniso_label
_atom_site_aniso_U_11
_atom_site_aniso_U_22
_atom_site_aniso_U_33
_atom_site_aniso_U_12
_atom_site_aniso_U_13
_atom_site_aniso_U_23
Br1 .0304(3) .0257(3) .0360(3) -.00322(14) .00125(15) -.00608(15)
C1 .040(2) .040(2) .029(4) .004(3) .0004(17) -.0004(17)
C2 .0269(18) .0269(18) .028(3) -.001(2) .0008(15) -.0008(15)
C3 .0256(16) .0256(16) .023(3) .002(2) .0005(14) -.0005(14)
O1 .0302(14) .0302(14) .020(2) .0044(15) -.0015(12) .0015(12)
C4 .0260(19) .0243(19) .0201(18) -.0021(14) -.0037(13) .0010(13)
O2 .0328(14) .0328(14) .031(2) -.0054(18) -.0058(13) .0058(13)

loop_
_atom_type_symbol
_atom_type_description
_atom_type_scat_dispersion_real
_atom_type_scat_dispersion_imag
_atom_type_scat_source
C C .0033 .0016 'International Tables Vol C Tables 4.2.6.8 and 6.1.1.4'
H H .0000 .0000 'International Tables Vol C Tables 4.2.6.8 and 6.1.1.4'
O O .0106 .0060 'International Tables Vol C Tables 4.2.6.8 and 6.1.1.4'
Br Br -.2901 2.4595 'International Tables Vol C Tables 4.2.6.8 and 6.1.1.4'

loop_
_geom_angle_atom_site_label_1
_geom_angle_atom_site_label_2
_geom_angle_atom_site_label_3
_geom_angle_site_symmetry_1
_geom_angle_site_symmetry_3
_geom_angle
C2 C1 H1 . . 180.0
C1 C2 C3 . . 175.0(6)
O1 C3 C2 . . 105.1(4)
O1 C3 C4 . 15_665 110.4(3)
C2 C3 C4 . 15_665 110.0(3)
O1 C3 C4 . . 110.4(3)
C2 C3 C4 . . 110.0(3)
C4 C3 C4 15_665 . 110.9(4)
C3 O1 H2B . 4 112.1(10)
C3 O1 H1A . . 115(4)
H2B O1 H1A 4 . 120(3)
C4 C4 C3 7_545 . 124.56(19)
C4 C4 Br1 7_545 . 122.01(10)
C3 C4 Br1 . . 113.4(2)
H1A O2 H2B . . 114(3)

loop_
_geom_bond_atom_site_label_1
_geom_bond_atom_site_label_2
_geom_bond_site_symmetry_2
_geom_bond_distance
Br1 C4 . 1.889(3)
C1 C2 . 1.178(7)
C1 H1 . .9300
C2 C3 . 1.482(7)
C3 O1 . 1.429(6)
C3 C4 15_665 1.531(4)
C3 C4 . 1.531(4)
O1 H2B 4 2.32(4)
O1 H1A . .70(5)
C4 C4 7_545 1.319(7)
O2 H1A . 1.99(5)
O2 H2B . .76(3)
